data_4317001
loop_
_publ_author_name
'John S. Anderson'
'Vlad M. Iluc'
'Gregory L. Hillhouse'

_publ_section_title
;
 Reactions of CO2 and CS2 with 1,2-Bis(di-tert-butylphosphino)ethane
 Complexes of Nickel(0) and Nickel(I)
;
_journal_name_full 'Inorganic Chemistry'
_journal_page_first 10203
_journal_page_last 10207
_journal_paper_doi 10.1021/ic101652e
_journal_volume 49
_journal_year 2010
_chemical_formula_sum 'C136 H280 F12 Ni6 O17 P12 S12'
_chemical_formula_weight 3524.22
_chemical_name_systematic
;

 ?

;
_space_group_IT_number 14
_symmetry_cell_setting monoclinic
_symmetry_space_group_name_Hall '-P 2ybc'
_symmetry_space_group_name_H-M 'P 1 21/c 1'
_atom_sites_solution_hydrogens geom
_atom_sites_solution_primary direct
_atom_sites_solution_secondary difmap
_audit_creation_method SHELXL-97
_cell_angle_alpha 90.00
_cell_angle_beta 100.975(2)
_cell_angle_gamma 90.00
_cell_formula_units_Z 2
_cell_length_a 11.0008(10)
_cell_length_b 49.920(4)
_cell_length_c 16.1470(14)
_cell_measurement_temperature 100(2)
_cell_volume 8705.1(13)
_computing_cell_refinement 'Bruker XSCANS'
_computing_data_collection 'Bruker XSCANS'
_computing_data_reduction 'Bruker SHELXTL'
_computing_molecular_graphics 'Bruker SHELXTL'
_computing_publication_material 'Bruker SHELXTL'
_computing_structure_refinement 'SHELXL-97 (Sheldrick, 1997)'
_computing_structure_solution 'SHELXS-97 (Sheldrick, 1990)'
_diffrn_ambient_temperature 100(2)
_diffrn_measured_fraction_theta_full 0.998
_diffrn_measured_fraction_theta_max 0.998
_diffrn_measurement_device_type 'Bruker P4'
_diffrn_measurement_method '\w scans'
_diffrn_radiation_monochromator graphite
_diffrn_radiation_source 'fine-focus sealed tube'
_diffrn_radiation_type MoK\a
_diffrn_radiation_wavelength 0.71073
_diffrn_reflns_av_R_equivalents 0.0931
_diffrn_reflns_av_sigmaI/netI 0.1537
_diffrn_reflns_limit_h_max 13
_diffrn_reflns_limit_h_min -13
_diffrn_reflns_limit_k_max 39
_diffrn_reflns_limit_k_min -59
_diffrn_reflns_limit_l_max 19
_diffrn_reflns_limit_l_min -19
_diffrn_reflns_number 45226
_diffrn_reflns_theta_full 25.00
_diffrn_reflns_theta_max 25.00
_diffrn_reflns_theta_min 1.52
_exptl_absorpt_coefficient_mu 0.957
_exptl_absorpt_correction_T_max 0.3132
_exptl_absorpt_correction_T_min 0.2520
_exptl_absorpt_correction_type none
_exptl_crystal_colour yellow
_exptl_crystal_density_diffrn 1.345
_exptl_crystal_density_method 'not measured'
_exptl_crystal_description block
_exptl_crystal_F_000 3760
_exptl_crystal_size_max 0.05
_exptl_crystal_size_mid 0.03
_exptl_crystal_size_min 0.02
_refine_diff_density_max 0.862
_refine_diff_density_min -0.635
_refine_diff_density_rms 0.109
_refine_ls_extinction_method none
_refine_ls_goodness_of_fit_ref 1.068
_refine_ls_hydrogen_treatment constr
_refine_ls_matrix_type full
_refine_ls_number_parameters 943
_refine_ls_number_reflns 15292
_refine_ls_number_restraints 0
_refine_ls_restrained_S_all 1.068
_refine_ls_R_factor_all 0.1437
_refine_ls_R_factor_gt 0.0886
_refine_ls_shift/su_max 0.027
_refine_ls_shift/su_mean 0.002
_refine_ls_structure_factor_coef Fsqd
_refine_ls_weighting_details 'calc w=1/[\s^2^(Fo^2^)+(0.0632P)^2^+0.0000P] where P=(Fo^2^+2Fc^2^)/3'
_refine_ls_weighting_scheme calc
_refine_ls_wR_factor_gt 0.1629
_refine_ls_wR_factor_ref 0.1775
_reflns_number_gt 9253
_reflns_number_total 15292
_reflns_threshold_expression >2sigma(I)
_cod_data_source_file ic101652e_si_001_3.cif
_cod_data_source_block ajohn01
_cod_depositor_comments
;
The following automatic conversions were performed:

'_symmetry_cell_setting' value 'Monoclinic' changed to 'monoclinic'
according to the built-in table from CIF Core dictionary named
'cif_core.dic' version 2.4.1 from 2010-06-29.

Automatic conversion script
Id: cif_fix_values 1646 2011-03-28 12:23:43Z adriana 
;
_cod_database_code 4317001

loop_
_symmetry_equiv_pos_as_xyz
'x, y, z'
'-x, y+1/2, -z+1/2'
'-x, -y, -z'
'x, -y-1/2, z-1/2'

loop_
_atom_site_label
_atom_site_type_symbol
_atom_site_fract_x
_atom_site_fract_y
_atom_site_fract_z
_atom_site_U_iso_or_equiv
_atom_site_adp_type
_atom_site_occupancy
_atom_site_symmetry_multiplicity
_atom_site_calc_flag
_atom_site_refinement_flags
_atom_site_disorder_assembly
_atom_site_disorder_group
Ni3 Ni 0.20260(8) 0.170389(18) 0.02751(5) 0.0156(2) Uani 1 1 d . . .
Ni2 Ni 0.14612(8) 0.095874(19) 0.21090(5) 0.0177(2) Uani 1 1 d . . .
Ni1 Ni -0.04908(9) 0.11034(2) -0.18931(6) 0.0218(2) Uani 1 1 d . . .
S12 S 0.19935(17) 0.13521(4) -0.05879(11) 0.0190(4) Uani 1 1 d . . .
C2 C 0.1382(6) 0.12438(15) 0.1384(4) 0.0219(18) Uani 1 1 d . . .
P32 P 0.18916(18) 0.20747(4) 0.10369(11) 0.0182(4) Uani 1 1 d . . .
P31 P 0.36717(17) 0.18779(4) -0.01680(11) 0.0180(4) Uani 1 1 d . . .
S22 S 0.06033(17) 0.14972(4) 0.08666(11) 0.0198(4) Uani 1 1 d . . .
S21 S 0.28301(17) 0.11347(4) 0.14940(11) 0.0239(5) Uani 1 1 d . . .
P21 P -0.03211(18) 0.08875(4) 0.24752(11) 0.0205(5) Uani 1 1 d . . .
P11 P -0.22680(19) 0.09708(5) -0.26687(13) 0.0305(5) Uani 1 1 d . . .
S11 S -0.07701(19) 0.14697(4) -0.12496(12) 0.0331(5) Uani 1 1 d . . .
P22 P 0.23513(18) 0.06254(4) 0.28976(11) 0.0198(5) Uani 1 1 d . . .
P12 P 0.04957(18) 0.07632(4) -0.23003(11) 0.0197(5) Uani 1 1 d . . .
C1 C 0.0593(6) 0.13115(14) -0.1132(4) 0.0175(16) Uani 1 1 d . . .
S4 S 0.3634(2) 0.30301(4) 0.04930(13) 0.0352(6) Uani 1 1 d . . .
O43 O 0.3219(6) 0.28520(11) -0.0191(3) 0.0468(17) Uani 1 1 d . . .
C36 C 0.3805(7) 0.22264(14) 0.0201(4) 0.0226(18) Uani 1 1 d . . .
H36A H 0.4689 0.2278 0.0311 0.027 Uiso 1 1 calc R . .
H36B H 0.3365 0.2344 -0.0254 0.027 Uiso 1 1 calc R . .
O42 O 0.3427(7) 0.29410(12) 0.1293(3) 0.066(2) Uani 1 1 d . . .
C22 C -0.0997(7) 0.11750(15) 0.2983(4) 0.0219(18) Uani 1 1 d . . .
C323 C 0.2331(7) 0.19735(15) -0.1767(4) 0.0250(19) Uani 1 1 d . . .
H32A H 0.2282 0.1988 -0.2378 0.038 Uiso 1 1 calc R . .
H32B H 0.2072 0.2143 -0.1549 0.038 Uiso 1 1 calc R . .
H32C H 0.1784 0.1829 -0.1649 0.038 Uiso 1 1 calc R . .
C32 C 0.3663(7) 0.19108(14) -0.1341(4) 0.0199(17) Uani 1 1 d . . .
C223 C 0.0068(7) 0.13250(15) 0.3539(4) 0.029(2) Uani 1 1 d . . .
H22A H -0.0245 0.1492 0.3740 0.043 Uiso 1 1 calc R . .
H22B H 0.0707 0.1366 0.3211 0.043 Uiso 1 1 calc R . .
H22C H 0.0423 0.1213 0.4023 0.043 Uiso 1 1 calc R . .
O41 O 0.4791(7) 0.31520(17) 0.0481(5) 0.085(3) Uani 1 1 d . . .
C31 C 0.5138(6) 0.17042(15) 0.0359(4) 0.0211(17) Uani 1 1 d . . .
C35 C 0.3281(7) 0.22755(15) 0.0999(4) 0.0221(18) Uani 1 1 d . . .
H35A H 0.3074 0.2468 0.1030 0.027 Uiso 1 1 calc R . .
H35B H 0.3926 0.2233 0.1498 0.027 Uiso 1 1 calc R . .
C343 C -0.0653(7) 0.21106(15) 0.0381(5) 0.0274(19) Uani 1 1 d . . .
H34A H -0.1355 0.2220 0.0107 0.041 Uiso 1 1 calc R . .
H34B H -0.0804 0.2047 0.0926 0.041 Uiso 1 1 calc R . .
H34C H -0.0554 0.1957 0.0022 0.041 Uiso 1 1 calc R . .
C333 C 0.2856(7) 0.18367(15) 0.2568(4) 0.030(2) Uani 1 1 d . . .
H33A H 0.2868 0.1815 0.3173 0.046 Uiso 1 1 calc R . .
H33B H 0.3683 0.1888 0.2482 0.046 Uiso 1 1 calc R . .
H33C H 0.2613 0.1667 0.2278 0.046 Uiso 1 1 calc R . .
C26 C 0.1077(7) 0.04493(16) 0.3257(5) 0.030(2) Uani 1 1 d . . .
H26A H 0.0789 0.0300 0.2863 0.035 Uiso 1 1 calc R . .
H26B H 0.1389 0.0371 0.3820 0.035 Uiso 1 1 calc R . .
C342 C 0.0766(7) 0.23610(16) -0.0361(4) 0.031(2) Uani 1 1 d . . .
H34D H 0.0033 0.2452 -0.0676 0.046 Uiso 1 1 calc R . .
H34E H 0.0934 0.2200 -0.0668 0.046 Uiso 1 1 calc R . .
H34F H 0.1481 0.2482 -0.0297 0.046 Uiso 1 1 calc R . .
C313 C 0.5078(6) 0.14036(14) 0.0202(4) 0.0212(17) Uani 1 1 d . . .
H31A H 0.5814 0.1318 0.0535 0.032 Uiso 1 1 calc R . .
H31B H 0.5048 0.1368 -0.0398 0.032 Uiso 1 1 calc R . .
H31C H 0.4334 0.1331 0.0370 0.032 Uiso 1 1 calc R . .
F43A F 0.300(3) 0.3445(7) -0.041(2) 0.105(13) Uani 0.50 1 d P . .
F43B F 0.241(2) 0.3405(5) -0.0459(17) 0.057(7) Uani 0.50 1 d P . .
C143 C 0.2604(7) 0.06476(16) -0.1063(5) 0.037(2) Uani 1 1 d . . .
H14A H 0.2955 0.0543 -0.0561 0.055 Uiso 1 1 calc R . .
H14B H 0.2510 0.0835 -0.0902 0.055 Uiso 1 1 calc R . .
H14C H 0.3159 0.0638 -0.1471 0.055 Uiso 1 1 calc R . .
C222 C -0.1899(7) 0.10869(17) 0.3557(5) 0.035(2) Uani 1 1 d . . .
H22D H -0.2264 0.1246 0.3770 0.053 Uiso 1 1 calc R . .
H22E H -0.1448 0.0983 0.4032 0.053 Uiso 1 1 calc R . .
H22F H -0.2558 0.0976 0.3232 0.053 Uiso 1 1 calc R . .
C34 C 0.0532(7) 0.22808(15) 0.0521(4) 0.0232(18) Uani 1 1 d . . .
C332 C 0.0667(7) 0.19896(15) 0.2427(4) 0.0259(19) Uani 1 1 d . . .
H33D H 0.0743 0.1979 0.3041 0.039 Uiso 1 1 calc R . .
H33E H 0.0372 0.1817 0.2174 0.039 Uiso 1 1 calc R . .
H33F H 0.0076 0.2131 0.2203 0.039 Uiso 1 1 calc R . .
C213 C 0.4330(8) 0.09508(17) 0.3616(5) 0.040(2) Uani 1 1 d . . .
H21A H 0.4955 0.0999 0.4112 0.061 Uiso 1 1 calc R . .
H21B H 0.3861 0.1111 0.3397 0.061 Uiso 1 1 calc R . .
H21C H 0.4741 0.0876 0.3180 0.061 Uiso 1 1 calc R . .
C322 C 0.4066(7) 0.16574(15) -0.1730(4) 0.030(2) Uani 1 1 d . . .
H32D H 0.3955 0.1680 -0.2343 0.045 Uiso 1 1 calc R . .
H32E H 0.3563 0.1506 -0.1602 0.045 Uiso 1 1 calc R . .
H32F H 0.4941 0.1622 -0.1496 0.045 Uiso 1 1 calc R . .
C16 C -0.0708(6) 0.05471(15) -0.2922(5) 0.0266(19) Uani 1 1 d . . .
H16A H -0.0356 0.0457 -0.3369 0.032 Uiso 1 1 calc R . .
H16B H -0.0939 0.0407 -0.2548 0.032 Uiso 1 1 calc R . .
C113 C -0.3695(8) 0.10162(19) -0.1377(5) 0.050(3) Uani 1 1 d . . .
H11A H -0.4170 0.0923 -0.1009 0.075 Uiso 1 1 calc R . .
H11B H -0.4195 0.1162 -0.1672 0.075 Uiso 1 1 calc R . .
H11C H -0.2937 0.1090 -0.1036 0.075 Uiso 1 1 calc R . .
C25 C -0.0007(7) 0.06324(14) 0.3306(4) 0.0242(18) Uani 1 1 d . . .
H25A H 0.0154 0.0724 0.3861 0.029 Uiso 1 1 calc R . .
H25B H -0.0758 0.0521 0.3280 0.029 Uiso 1 1 calc R . .
C24 C 0.3114(7) 0.03652(15) 0.2337(4) 0.0257(19) Uani 1 1 d . . .
C142 C 0.1486(8) 0.02474(16) -0.1770(5) 0.037(2) Uani 1 1 d . . .
H14D H 0.1934 0.0140 -0.1302 0.055 Uiso 1 1 calc R . .
H14E H 0.1955 0.0251 -0.2228 0.055 Uiso 1 1 calc R . .
H14F H 0.0670 0.0168 -0.1975 0.055 Uiso 1 1 calc R . .
C221 C -0.1652(7) 0.13732(16) 0.2330(5) 0.031(2) Uani 1 1 d . . .
H22G H -0.1856 0.1536 0.2615 0.047 Uiso 1 1 calc R . .
H22H H -0.2415 0.1292 0.2018 0.047 Uiso 1 1 calc R . .
H22I H -0.1107 0.1419 0.1937 0.047 Uiso 1 1 calc R . .
C341 C 0.0357(7) 0.25386(15) 0.0986(5) 0.031(2) Uani 1 1 d . . .
H34G H -0.0300 0.2646 0.0645 0.046 Uiso 1 1 calc R . .
H34H H 0.1132 0.2641 0.1085 0.046 Uiso 1 1 calc R . .
H34I H 0.0127 0.2495 0.1528 0.046 Uiso 1 1 calc R . .
C243 C 0.2240(7) 0.03177(18) 0.1470(5) 0.039(2) Uani 1 1 d . . .
H24A H 0.2668 0.0209 0.1110 0.058 Uiso 1 1 calc R . .
H24B H 0.2009 0.0490 0.1197 0.058 Uiso 1 1 calc R . .
H24C H 0.1492 0.0224 0.1559 0.058 Uiso 1 1 calc R . .
C133 C 0.0691(8) 0.09678(17) -0.3863(4) 0.035(2) Uani 1 1 d . . .
H13A H 0.1209 0.1052 -0.4222 0.053 Uiso 1 1 calc R . .
H13B H 0.0120 0.1101 -0.3709 0.053 Uiso 1 1 calc R . .
H13C H 0.0217 0.0821 -0.4171 0.053 Uiso 1 1 calc R . .
C312 C 0.6320(7) 0.18189(17) 0.0111(5) 0.036(2) Uani 1 1 d . . .
H31D H 0.7049 0.1733 0.0450 0.054 Uiso 1 1 calc R . .
H31E H 0.6358 0.2012 0.0214 0.054 Uiso 1 1 calc R . .
H31F H 0.6303 0.1784 -0.0489 0.054 Uiso 1 1 calc R . .
C13 C 0.1519(7) 0.08580(16) -0.3059(4) 0.0247(19) Uani 1 1 d . . .
C21 C 0.3457(7) 0.07445(16) 0.3864(4) 0.0262(19) Uani 1 1 d . . .
C33 C 0.1929(7) 0.20538(15) 0.2213(4) 0.0255(19) Uani 1 1 d . . .
C15 C -0.1869(6) 0.06973(16) -0.3330(4) 0.030(2) Uani 1 1 d . . .
H15A H -0.2570 0.0570 -0.3448 0.036 Uiso 1 1 calc R . .
H15B H -0.1746 0.0772 -0.3876 0.036 Uiso 1 1 calc R . .
C331 C 0.2368(8) 0.23202(15) 0.2655(4) 0.032(2) Uani 1 1 d . . .
H33G H 0.2454 0.2299 0.3267 0.048 Uiso 1 1 calc R . .
H33H H 0.1759 0.2461 0.2459 0.048 Uiso 1 1 calc R . .
H33I H 0.3169 0.2370 0.2520 0.048 Uiso 1 1 calc R . .
C11 C -0.3349(8) 0.08145(19) -0.2036(5) 0.0423(17) Uani 1 1 d . . .
C123 C -0.3830(8) 0.14224(19) -0.2973(5) 0.046(3) Uani 1 1 d . . .
H12A H -0.4107 0.1574 -0.3348 0.070 Uiso 1 1 calc R . .
H12B H -0.3303 0.1488 -0.2454 0.070 Uiso 1 1 calc R . .
H12C H -0.4551 0.1330 -0.2833 0.070 Uiso 1 1 calc R . .
C233 C -0.1045(8) 0.04647(16) 0.1417(5) 0.042(2) Uani 1 1 d . . .
H23A H -0.1602 0.0389 0.0928 0.062 Uiso 1 1 calc R . .
H23B H -0.1026 0.0348 0.1907 0.062 Uiso 1 1 calc R . .
H23C H -0.0209 0.0480 0.1294 0.062 Uiso 1 1 calc R . .
C232 C -0.1587(8) 0.09087(17) 0.0806(5) 0.037(2) Uani 1 1 d . . .
H23D H -0.2157 0.0822 0.0342 0.056 Uiso 1 1 calc R . .
H23E H -0.0763 0.0922 0.0661 0.056 Uiso 1 1 calc R . .
H23F H -0.1891 0.1089 0.0900 0.056 Uiso 1 1 calc R . .
C132 C 0.2243(7) 0.06224(16) -0.3314(5) 0.032(2) Uani 1 1 d . . .
H13D H 0.2675 0.0678 -0.3763 0.048 Uiso 1 1 calc R . .
H13E H 0.1672 0.0476 -0.3518 0.048 Uiso 1 1 calc R . .
H13F H 0.2849 0.0561 -0.2824 0.048 Uiso 1 1 calc R . .
C321 C 0.4480(7) 0.21414(15) -0.1533(4) 0.029(2) Uani 1 1 d . . .
H32G H 0.4443 0.2152 -0.2144 0.043 Uiso 1 1 calc R . .
H32H H 0.5337 0.2110 -0.1249 0.043 Uiso 1 1 calc R . .
H32I H 0.4185 0.2310 -0.1331 0.043 Uiso 1 1 calc R . .
C14 C 0.1329(7) 0.05325(15) -0.1465(4) 0.0265(19) Uani 1 1 d . . .
F42 F 0.1479(8) 0.3235(2) 0.0245(6) 0.152(4) Uani 1 1 d . . .
C23 C -0.1508(8) 0.07418(16) 0.1609(5) 0.034(2) Uani 1 1 d . . .
F41A F 0.312(3) 0.3517(7) 0.0903(18) 0.064(6) Uani 0.50 1 d P . .
F41B F 0.257(3) 0.3469(8) 0.081(2) 0.118(15) Uani 0.50 1 d P . .
C311 C 0.5247(7) 0.17490(16) 0.1314(4) 0.035(2) Uani 1 1 d . . .
H31G H 0.6009 0.1665 0.1617 0.052 Uiso 1 1 calc R . .
H31H H 0.4531 0.1669 0.1500 0.052 Uiso 1 1 calc R . .
H31I H 0.5272 0.1942 0.1434 0.052 Uiso 1 1 calc R . .
C212 C 0.2687(8) 0.08762(18) 0.4430(5) 0.042(2) Uani 1 1 d . . .
H21D H 0.3232 0.0947 0.4933 0.063 Uiso 1 1 calc R . .
H21E H 0.2124 0.0744 0.4600 0.063 Uiso 1 1 calc R . .
H21F H 0.2204 0.1023 0.4125 0.063 Uiso 1 1 calc R . .
C242 C 0.4349(7) 0.04634(16) 0.2156(5) 0.030(2) Uani 1 1 d . . .
H24D H 0.4658 0.0336 0.1784 0.045 Uiso 1 1 calc R . .
H24E H 0.4949 0.0479 0.2687 0.045 Uiso 1 1 calc R . .
H24F H 0.4236 0.0639 0.1881 0.045 Uiso 1 1 calc R . .
C241 C 0.3273(8) 0.00915(15) 0.2788(5) 0.037(2) Uani 1 1 d . . .
H24G H 0.3620 -0.0038 0.2440 0.056 Uiso 1 1 calc R . .
H24H H 0.2465 0.0028 0.2878 0.056 Uiso 1 1 calc R . .
H24I H 0.3834 0.0111 0.3334 0.056 Uiso 1 1 calc R . .
C12 C -0.3087(8) 0.12258(19) -0.3418(5) 0.0423(17) Uani 1 1 d . . .
C141 C 0.0575(8) 0.05160(18) -0.0758(5) 0.041(2) Uani 1 1 d . . .
H14G H 0.1027 0.0408 -0.0292 0.061 Uiso 1 1 calc R . .
H14H H -0.0229 0.0433 -0.0976 0.061 Uiso 1 1 calc R . .
H14I H 0.0446 0.0697 -0.0554 0.061 Uiso 1 1 calc R . .
C112 C -0.2665(8) 0.05884(18) -0.1535(5) 0.048(3) Uani 1 1 d . . .
H11D H -0.3196 0.0506 -0.1182 0.072 Uiso 1 1 calc R . .
H11E H -0.1912 0.0658 -0.1174 0.072 Uiso 1 1 calc R . .
H11F H -0.2439 0.0454 -0.1921 0.072 Uiso 1 1 calc R . .
C231 C -0.2786(7) 0.07109(19) 0.1819(6) 0.045(2) Uani 1 1 d . . .
H23G H -0.3340 0.0626 0.1344 0.068 Uiso 1 1 calc R . .
H23H H -0.3112 0.0888 0.1926 0.068 Uiso 1 1 calc R . .
H23I H -0.2734 0.0599 0.2323 0.068 Uiso 1 1 calc R . .
C211 C 0.4192(8) 0.05151(17) 0.4363(5) 0.044(2) Uani 1 1 d . . .
H21G H 0.4656 0.0584 0.4899 0.066 Uiso 1 1 calc R . .
H21H H 0.4771 0.0439 0.4033 0.066 Uiso 1 1 calc R . .
H21I H 0.3619 0.0375 0.4475 0.066 Uiso 1 1 calc R . .
C122 C -0.2129(9) 0.13781(19) -0.3783(5) 0.051(3) Uani 1 1 d . . .
H12D H -0.2522 0.1531 -0.4111 0.076 Uiso 1 1 calc R . .
H12E H -0.1761 0.1260 -0.4152 0.076 Uiso 1 1 calc R . .
H12F H -0.1480 0.1443 -0.3325 0.076 Uiso 1 1 calc R . .
C131 C 0.2389(7) 0.10847(15) -0.2682(4) 0.0277(19) Uani 1 1 d . . .
H13G H 0.2890 0.1141 -0.3092 0.041 Uiso 1 1 calc R . .
H13H H 0.2934 0.1021 -0.2168 0.041 Uiso 1 1 calc R . .
H13I H 0.1900 0.1237 -0.2545 0.041 Uiso 1 1 calc R . .
C121 C -0.3995(8) 0.1103(2) -0.4174(5) 0.056(3) Uani 1 1 d . . .
H12G H -0.4352 0.1246 -0.4561 0.084 Uiso 1 1 calc R . .
H12H H -0.4659 0.1008 -0.3968 0.084 Uiso 1 1 calc R . .
H12I H -0.3549 0.0977 -0.4473 0.084 Uiso 1 1 calc R . .
C111 C -0.4531(8) 0.0705(2) -0.2569(6) 0.067(3) Uani 1 1 d . . .
H11G H -0.4998 0.0607 -0.2209 0.100 Uiso 1 1 calc R . .
H11H H -0.4324 0.0585 -0.3001 0.100 Uiso 1 1 calc R . .
H11I H -0.5035 0.0854 -0.2842 0.100 Uiso 1 1 calc R . .
C4 C 0.2633(13) 0.3305(2) 0.0274(7) 0.065(3) Uani 1 1 d . . .
O9 O -0.1552(11) 0.2461(2) -0.2335(6) 0.136(4) Uani 1 1 d . . .
C94 C -0.2467(13) 0.2600(3) -0.2910(9) 0.097(5) Uani 1 1 d . . .
H94A H -0.2130 0.2657 -0.3409 0.116 Uiso 1 1 calc R . .
H94B H -0.2736 0.2761 -0.2639 0.116 Uiso 1 1 calc R . .
C95 C -0.3489(14) 0.2423(4) -0.3161(12) 0.148(7) Uani 1 1 d . . .
H95A H -0.3882 0.2448 -0.3761 0.177 Uiso 1 1 calc R . .
H95B H -0.4119 0.2443 -0.2801 0.177 Uiso 1 1 calc R . .
C92 C -0.183(2) 0.2178(3) -0.2393(12) 0.197(11) Uani 1 1 d . . .
H92A H -0.1107 0.2077 -0.2509 0.237 Uiso 1 1 calc R . .
H92B H -0.2031 0.2113 -0.1857 0.237 Uiso 1 1 calc R . .
C91 C -0.2771(15) 0.2146(4) -0.3005(13) 0.161(8) Uani 1 1 d . . .
H91A H -0.3328 0.2006 -0.2855 0.193 Uiso 1 1 calc R . .
H91B H -0.2486 0.2089 -0.3524 0.193 Uiso 1 1 calc R . .
C84 C -0.4105(10) 0.2103(2) 0.3803(7) 0.069(3) Uani 1 1 d . . .
H84A H -0.4886 0.2135 0.4008 0.083 Uiso 1 1 calc R . .
H84B H -0.4181 0.2175 0.3224 0.083 Uiso 1 1 calc R . .
O8 O -0.2492(11) 0.1786(3) 0.3867(8) 0.178(6) Uani 1 1 d . . .
C81 C -0.2921(18) 0.2227(3) 0.4436(10) 0.142(7) Uani 1 1 d . . .
H81A H -0.2693 0.2406 0.4257 0.171 Uiso 1 1 calc R . .
H81B H -0.3048 0.2234 0.5027 0.171 Uiso 1 1 calc R . .
C82 C -0.1964(15) 0.2009(3) 0.4305(10) 0.119(6) Uani 1 1 d . . .
H82A H -0.1361 0.2089 0.3994 0.142 Uiso 1 1 calc R . .
H82B H -0.1504 0.1951 0.4864 0.142 Uiso 1 1 calc R . .
C85 C -0.3741(11) 0.1810(3) 0.3855(7) 0.098(5) Uani 1 1 d . . .
H85A H -0.3944 0.1730 0.4373 0.118 Uiso 1 1 calc R . .
H85B H -0.4213 0.1713 0.3363 0.118 Uiso 1 1 calc R . .
C5 C -0.466(5) 0.0098(9) -0.010(3) 0.065(3) Uani 0.50 1 d P . .
F51 F -0.4770(13) 0.0374(4) 0.0099(10) 0.027(2) Uani 0.50 1 d P . .
F52 F -0.3370(17) 0.0100(3) -0.0090(9) 0.027(2) Uani 0.50 1 d P . .
F53 F -0.4941(11) 0.0154(4) -0.1076(12) 0.027(2) Uani 0.50 1 d P . .
S5 S -0.4577(6) 0.01427(15) -0.0240(4) 0.0216(12) Uani 0.50 1 d P . .
O51 O -0.4980(18) 0.0361(7) 0.0223(13) 0.044(4) Uani 0.50 1 d P . .
O52 O -0.331(2) 0.0033(4) 0.0023(12) 0.044(4) Uani 0.50 1 d P . .
O53 O -0.5216(16) 0.0117(6) -0.1069(15) 0.044(4) Uani 0.50 1 d P . .
O62 O 0.0010(11) -0.0239(3) 0.4869(7) 0.0414(14) Uani 0.50 1 d P . 2
O63 O 0.0602(10) -0.0025(2) 0.6233(6) 0.0414(14) Uani 0.50 1 d P A 2
O61 O 0.0705(11) 0.0222(3) 0.4986(7) 0.0414(14) Uani 0.50 1 d P . 2
S6 S 0.0705(4) -0.00359(9) 0.5359(2) 0.0304(10) Uani 0.50 1 d P . 2
C6 C 0.230(3) -0.0151(5) 0.5369(14) 0.065(3) Uani 0.50 1 d P B 2
F63 F 0.2551(11) -0.0162(3) 0.4635(7) 0.0414(14) Uani 0.50 1 d P B 2
F64 F 0.3106(13) 0.0002(3) 0.5879(7) 0.0414(14) Uani 0.50 1 d P B 2
F65 F 0.2483(11) -0.0400(3) 0.5727(7) 0.0414(14) Uani 0.50 1 d P B 2
O7 O 0.2888(9) -0.0392(2) 0.6287(6) 0.022(3) Uani 0.50 1 d P C 1
C71 C 0.2692(16) -0.0118(3) 0.6410(9) 0.029(3) Uani 0.50 1 d P C 1
H71A H 0.3199 -0.0056 0.6950 0.035 Uiso 0.50 1 calc PR C 1
H71B H 0.1809 -0.0083 0.6420 0.035 Uiso 0.50 1 calc PR C 1
C72 C 0.2434(18) -0.0441(4) 0.5363(10) 0.029(3) Uani 0.50 1 d P C 1
H72A H 0.2856 -0.0596 0.5159 0.035 Uiso 0.50 1 calc PR C 1
H72B H 0.1527 -0.0470 0.5231 0.035 Uiso 0.50 1 calc PR C 1
C73 C 0.310(2) 0.0034(5) 0.5629(10) 0.029(3) Uani 0.50 1 d P C 1
H73A H 0.2599 0.0197 0.5460 0.035 Uiso 0.50 1 calc PR C 1
H73B H 0.3990 0.0079 0.5738 0.035 Uiso 0.50 1 calc PR C 1
C74 C 0.278(2) -0.0189(4) 0.5010(11) 0.029(5) Uani 0.50 1 d P C 1
H74B H 0.2093 -0.0130 0.4561 0.035 Uiso 0.50 1 calc PR C 1
H74A H 0.3509 -0.0222 0.4743 0.035 Uiso 0.50 1 calc PR C 1

loop_
_atom_site_aniso_label
_atom_site_aniso_U_11
_atom_site_aniso_U_22
_atom_site_aniso_U_33
_atom_site_aniso_U_23
_atom_site_aniso_U_13
_atom_site_aniso_U_12
Ni3 0.0174(5) 0.0160(5) 0.0123(4) -0.0007(4) 0.0003(4) -0.0024(4)
Ni2 0.0187(5) 0.0211(6) 0.0131(5) 0.0019(4) 0.0028(4) -0.0035(4)
Ni1 0.0210(5) 0.0251(6) 0.0166(5) -0.0056(4) -0.0035(4) 0.0018(5)
S12 0.0220(10) 0.0188(11) 0.0159(9) -0.0029(8) 0.0028(8) -0.0015(9)
C2 0.017(4) 0.023(5) 0.025(4) -0.005(3) 0.002(3) -0.014(3)
P32 0.0211(11) 0.0171(11) 0.0159(10) -0.0023(8) 0.0026(8) -0.0029(9)
P31 0.0190(10) 0.0163(11) 0.0174(10) 0.0004(8) 0.0001(8) -0.0022(9)
S22 0.0234(10) 0.0209(11) 0.0146(9) 0.0005(8) 0.0020(8) -0.0023(9)
S21 0.0202(10) 0.0306(12) 0.0212(10) 0.0071(9) 0.0049(8) -0.0019(9)
P21 0.0190(11) 0.0234(12) 0.0188(10) 0.0006(9) 0.0028(8) -0.0033(9)
P11 0.0203(11) 0.0418(15) 0.0253(11) -0.0148(11) -0.0058(9) 0.0058(11)
S11 0.0297(12) 0.0340(13) 0.0296(11) -0.0126(10) -0.0098(9) 0.0113(10)
P22 0.0206(11) 0.0238(12) 0.0162(10) 0.0015(9) 0.0070(8) -0.0002(9)
P12 0.0196(11) 0.0223(12) 0.0161(10) -0.0052(9) 0.0009(8) -0.0012(9)
C1 0.014(4) 0.019(4) 0.019(4) 0.000(3) 0.001(3) 0.001(3)
S4 0.0480(15) 0.0289(13) 0.0270(12) 0.0007(10) 0.0025(10) -0.0025(11)
O43 0.077(5) 0.033(4) 0.026(3) -0.011(3) 0.000(3) -0.009(3)
C36 0.018(4) 0.019(4) 0.027(4) 0.002(4) -0.005(3) -0.001(3)
O42 0.131(7) 0.043(4) 0.026(3) 0.011(3) 0.018(4) 0.005(4)
C22 0.020(4) 0.028(5) 0.017(4) 0.000(3) 0.003(3) -0.001(4)
C323 0.032(5) 0.030(5) 0.014(4) -0.002(3) 0.004(3) 0.000(4)
C32 0.026(4) 0.020(4) 0.015(4) 0.006(3) 0.004(3) -0.001(3)
C223 0.034(5) 0.030(5) 0.022(4) -0.013(4) 0.004(4) 0.002(4)
O41 0.054(5) 0.114(7) 0.085(5) -0.017(5) 0.008(4) -0.042(5)
C31 0.012(4) 0.032(5) 0.021(4) 0.000(4) 0.007(3) 0.004(4)
C35 0.026(4) 0.019(4) 0.022(4) -0.012(3) 0.007(3) -0.008(4)
C343 0.025(5) 0.026(5) 0.031(4) -0.001(4) 0.003(4) 0.004(4)
C333 0.047(5) 0.027(5) 0.017(4) -0.001(4) 0.005(4) 0.002(4)
C26 0.041(5) 0.030(5) 0.021(4) 0.006(4) 0.015(4) 0.010(4)
C342 0.037(5) 0.030(5) 0.025(4) 0.006(4) 0.004(4) 0.009(4)
C313 0.017(4) 0.015(4) 0.030(4) 0.007(3) 0.000(3) 0.003(3)
F43A 0.20(3) 0.039(10) 0.064(14) 0.005(9) 0.00(2) -0.02(2)
F43B 0.101(16) 0.034(13) 0.020(7) 0.005(8) -0.028(10) 0.029(12)
C143 0.045(6) 0.029(5) 0.029(5) -0.007(4) -0.012(4) 0.004(4)
C222 0.034(5) 0.040(6) 0.034(5) -0.001(4) 0.014(4) 0.007(4)
C34 0.028(5) 0.019(4) 0.022(4) 0.002(3) 0.004(3) 0.000(4)
C332 0.039(5) 0.020(5) 0.021(4) -0.004(4) 0.012(4) 0.000(4)
C213 0.039(5) 0.043(6) 0.031(5) -0.004(4) -0.016(4) -0.007(5)
C322 0.034(5) 0.029(5) 0.027(4) 0.002(4) 0.006(4) 0.004(4)
C16 0.010(4) 0.027(5) 0.042(5) -0.008(4) 0.002(3) 0.000(3)
C113 0.044(6) 0.070(7) 0.036(5) -0.011(5) 0.009(4) 0.016(5)
C25 0.023(4) 0.019(4) 0.031(4) 0.011(4) 0.005(3) -0.003(4)
C24 0.027(5) 0.027(5) 0.025(4) -0.005(4) 0.011(3) -0.002(4)
C142 0.043(6) 0.036(6) 0.026(5) 0.001(4) -0.006(4) 0.001(4)
C221 0.029(5) 0.031(5) 0.034(5) -0.003(4) 0.007(4) 0.007(4)
C341 0.027(5) 0.027(5) 0.039(5) 0.007(4) 0.007(4) 0.003(4)
C243 0.037(5) 0.048(6) 0.030(5) -0.012(4) 0.002(4) 0.004(5)
C133 0.044(5) 0.041(6) 0.017(4) -0.006(4) -0.002(4) -0.001(5)
C312 0.018(4) 0.043(6) 0.045(5) 0.008(5) 0.002(4) -0.001(4)
C13 0.017(4) 0.033(5) 0.022(4) -0.003(4) 0.001(3) 0.004(4)
C21 0.025(4) 0.042(5) 0.011(4) 0.003(4) 0.002(3) 0.010(4)
C33 0.040(5) 0.018(4) 0.017(4) -0.009(3) 0.002(4) -0.001(4)
C15 0.011(4) 0.051(6) 0.024(4) -0.020(4) -0.004(3) -0.002(4)
C331 0.046(6) 0.028(5) 0.020(4) -0.011(4) 0.001(4) -0.004(4)
C11 0.035(4) 0.062(5) 0.025(3) -0.015(3) -0.008(3) 0.009(3)
C123 0.042(6) 0.062(7) 0.033(5) -0.012(5) 0.003(4) 0.022(5)
C233 0.038(5) 0.031(5) 0.053(6) -0.021(5) 0.000(5) -0.009(4)
C232 0.035(5) 0.043(6) 0.031(5) -0.015(4) -0.004(4) -0.002(4)
C132 0.026(5) 0.045(6) 0.026(4) -0.006(4) 0.007(4) -0.004(4)
C321 0.031(5) 0.032(5) 0.025(4) -0.002(4) 0.010(4) -0.005(4)
C14 0.032(5) 0.022(5) 0.023(4) 0.005(4) -0.002(4) 0.001(4)
F42 0.068(6) 0.231(11) 0.153(8) 0.008(8) 0.013(6) 0.064(7)
C23 0.033(5) 0.028(5) 0.036(5) -0.011(4) -0.004(4) -0.012(4)
F41A 0.116(19) 0.035(10) 0.026(9) -0.017(7) -0.028(10) 0.009(10)
F41B 0.20(4) 0.06(2) 0.064(13) -0.039(12) -0.04(2) 0.06(2)
C311 0.034(5) 0.034(5) 0.028(4) -0.003(4) -0.013(4) -0.001(4)
C212 0.037(5) 0.064(7) 0.021(4) -0.008(4) -0.003(4) 0.011(5)
C242 0.028(5) 0.041(6) 0.025(4) -0.003(4) 0.012(4) 0.005(4)
C241 0.039(5) 0.021(5) 0.052(6) 0.002(4) 0.009(4) 0.008(4)
C12 0.035(4) 0.062(5) 0.025(3) -0.015(3) -0.008(3) 0.009(3)
C141 0.038(5) 0.048(6) 0.032(5) 0.009(4) -0.005(4) 0.002(5)
C112 0.041(6) 0.052(7) 0.053(6) -0.011(5) 0.014(5) -0.015(5)
C231 0.027(5) 0.054(7) 0.055(6) -0.003(5) 0.007(4) -0.016(5)
C211 0.045(6) 0.050(6) 0.028(5) 0.000(4) -0.014(4) 0.017(5)
C122 0.057(7) 0.056(7) 0.030(5) 0.007(5) -0.015(5) 0.024(5)
C131 0.028(5) 0.034(5) 0.025(4) -0.001(4) 0.015(4) -0.007(4)
C121 0.042(6) 0.073(7) 0.041(5) -0.028(5) -0.021(5) 0.028(5)
C111 0.024(5) 0.094(9) 0.081(8) -0.024(7) 0.006(5) -0.020(6)
C4 0.098(9) 0.057(7) 0.042(6) -0.006(6) 0.019(6) 0.017(6)
O9 0.159(11) 0.103(9) 0.127(9) 0.007(7) -0.019(8) 0.010(8)
C94 0.074(10) 0.093(11) 0.112(11) 0.037(9) -0.008(9) 0.002(9)
C95 0.070(11) 0.149(17) 0.207(19) 0.000(15) -0.016(12) 0.018(12)
C92 0.30(3) 0.037(10) 0.21(2) 0.037(12) -0.09(2) 0.002(14)
C91 0.099(13) 0.137(18) 0.22(2) -0.043(16) -0.049(14) 0.012(12)
C84 0.063(8) 0.070(9) 0.076(8) -0.007(7) 0.017(6) 0.005(7)
O8 0.094(9) 0.218(15) 0.218(13) -0.083(12) 0.019(9) 0.036(9)
C81 0.22(2) 0.073(12) 0.137(14) -0.018(11) 0.039(15) -0.037(13)
C82 0.117(14) 0.098(13) 0.125(13) -0.034(11) -0.015(11) -0.043(11)
C85 0.061(9) 0.166(16) 0.062(8) -0.029(9) -0.005(7) 0.041(9)
C5 0.098(9) 0.057(7) 0.042(6) -0.006(6) 0.019(6) 0.017(6)
F51 0.018(4) 0.026(5) 0.038(5) 0.001(4) 0.010(3) -0.001(4)
F52 0.018(4) 0.026(5) 0.038(5) 0.001(4) 0.010(3) -0.001(4)
F53 0.018(4) 0.026(5) 0.038(5) 0.001(4) 0.010(3) -0.001(4)
S5 0.019(2) 0.029(3) 0.016(3) 0.002(2) 0.0021(19) 0.002(2)
O51 0.039(7) 0.063(9) 0.031(6) 0.010(6) 0.011(5) -0.001(7)
O52 0.039(7) 0.063(9) 0.031(6) 0.010(6) 0.011(5) -0.001(7)
O53 0.039(7) 0.063(9) 0.031(6) 0.010(6) 0.011(5) -0.001(7)
O62 0.040(3) 0.054(3) 0.034(3) -0.001(3) 0.016(3) -0.005(3)
O63 0.040(3) 0.054(3) 0.034(3) -0.001(3) 0.016(3) -0.005(3)
O61 0.040(3) 0.054(3) 0.034(3) -0.001(3) 0.016(3) -0.005(3)
S6 0.034(2) 0.032(3) 0.024(2) 0.002(2) 0.0018(18) -0.004(2)
C6 0.098(9) 0.057(7) 0.042(6) -0.006(6) 0.019(6) 0.017(6)
F63 0.040(3) 0.054(3) 0.034(3) -0.001(3) 0.016(3) -0.005(3)
F64 0.040(3) 0.054(3) 0.034(3) -0.001(3) 0.016(3) -0.005(3)
F65 0.040(3) 0.054(3) 0.034(3) -0.001(3) 0.016(3) -0.005(3)
O7 0.033(7) 0.026(7) 0.008(5) -0.007(5) 0.004(5) -0.001(5)
C71 0.037(6) 0.023(6) 0.022(6) -0.010(5) -0.005(5) -0.006(5)
C72 0.037(6) 0.023(6) 0.022(6) -0.010(5) -0.005(5) -0.006(5)
C73 0.037(6) 0.023(6) 0.022(6) -0.010(5) -0.005(5) -0.006(5)
C74 0.036(12) 0.023(11) 0.022(11) 0.001(9) -0.011(9) 0.011(8)

loop_
_atom_type_symbol
_atom_type_description
_atom_type_scat_dispersion_real
_atom_type_scat_dispersion_imag
_atom_type_scat_source
C C 0.0033 0.0016 'International Tables Vol C Tables 4.2.6.8 and 6.1.1.4'
H H 0.0000 0.0000 'International Tables Vol C Tables 4.2.6.8 and 6.1.1.4'
F F 0.0171 0.0103 'International Tables Vol C Tables 4.2.6.8 and 6.1.1.4'
P P 0.1023 0.0942 'International Tables Vol C Tables 4.2.6.8 and 6.1.1.4'
S S 0.1246 0.1234 'International Tables Vol C Tables 4.2.6.8 and 6.1.1.4'
Ni Ni 0.3393 1.1124 'International Tables Vol C Tables 4.2.6.8 and 6.1.1.4'
O O 0.0106 0.0060 'International Tables Vol C Tables 4.2.6.8 and 6.1.1.4'

loop_
_geom_angle_atom_site_label_1
_geom_angle_atom_site_label_2
_geom_angle_atom_site_label_3
_geom_angle
_geom_angle_site_symmetry_1
_geom_angle_site_symmetry_3
_geom_angle_publ_flag
S22 Ni3 S12 88.53(7) . . ?
S22 Ni3 P32 91.26(8) . . ?
S12 Ni3 P32 173.84(8) . . ?
S22 Ni3 P31 171.07(8) . . ?
S12 Ni3 P31 91.35(7) . . ?
P32 Ni3 P31 89.82(8) . . ?
C2 Ni2 S21 48.6(2) . . ?
C2 Ni2 P21 111.3(2) . . ?
S21 Ni2 P21 159.89(9) . . ?
C2 Ni2 P22 156.2(2) . . ?
S21 Ni2 P22 107.61(8) . . ?
P21 Ni2 P22 92.50(8) . . ?
C1 Ni1 S11 48.6(2) . . ?
C1 Ni1 P12 109.9(2) . . ?
S11 Ni1 P12 158.51(9) . . ?
C1 Ni1 P11 158.1(2) . . ?
S11 Ni1 P11 109.58(9) . . ?
P12 Ni1 P11 91.90(8) . . ?
C1 S12 Ni3 109.5(3) . . ?
S21 C2 S22 134.1(5) . . ?
S21 C2 Ni2 75.5(3) . . ?
S22 C2 Ni2 150.4(5) . . ?
C35 P32 C34 106.5(3) . . ?
C35 P32 C33 101.8(3) . . ?
C34 P32 C33 109.8(3) . . ?
C35 P32 Ni3 106.8(2) . . ?
C34 P32 Ni3 109.8(2) . . ?
C33 P32 Ni3 120.9(2) . . ?
C36 P31 C31 106.3(3) . . ?
C36 P31 C32 103.1(3) . . ?
C31 P31 C32 109.3(3) . . ?
C36 P31 Ni3 106.4(2) . . ?
C31 P31 Ni3 110.5(2) . . ?
C32 P31 Ni3 120.0(2) . . ?
C2 S22 Ni3 103.3(3) . . ?
C2 S21 Ni2 55.9(3) . . ?
C25 P21 C23 106.6(4) . . ?
C25 P21 C22 104.3(3) . . ?
C23 P21 C22 110.3(4) . . ?
C25 P21 Ni2 104.9(2) . . ?
C23 P21 Ni2 113.3(3) . . ?
C22 P21 Ni2 116.4(2) . . ?
C15 P11 C12 105.6(4) . . ?
C15 P11 C11 104.7(4) . . ?
C12 P11 C11 111.0(4) . . ?
C15 P11 Ni1 105.6(2) . . ?
C12 P11 Ni1 115.4(3) . . ?
C11 P11 Ni1 113.5(3) . . ?
C1 S11 Ni1 56.4(2) . . ?
C26 P22 C24 105.1(4) . . ?
C26 P22 C21 107.5(3) . . ?
C24 P22 C21 110.0(3) . . ?
C26 P22 Ni2 105.1(3) . . ?
C24 P22 Ni2 115.8(2) . . ?
C21 P22 Ni2 112.7(3) . . ?
C16 P12 C14 103.5(4) . . ?
C16 P12 C13 104.4(3) . . ?
C14 P12 C13 110.7(3) . . ?
C16 P12 Ni1 105.8(2) . . ?
C14 P12 Ni1 117.7(3) . . ?
C13 P12 Ni1 113.3(3) . . ?
S12 C1 S11 137.3(5) . . ?
S12 C1 Ni1 147.7(4) . . ?
S11 C1 Ni1 75.0(3) . . ?
O41 S4 O43 114.5(4) . . ?
O41 S4 O42 116.5(4) . . ?
O43 S4 O42 115.2(4) . . ?
O41 S4 C4 101.1(6) . . ?
O43 S4 C4 103.6(5) . . ?
O42 S4 C4 103.0(5) . . ?
C35 C36 P31 113.9(5) . . ?
C221 C22 C223 107.3(6) . . ?
C221 C22 C222 109.0(6) . . ?
C223 C22 C222 107.1(6) . . ?
C221 C22 P21 111.7(5) . . ?
C223 C22 P21 108.0(5) . . ?
C222 C22 P21 113.4(5) . . ?
C322 C32 C321 108.3(6) . . ?
C322 C32 C323 108.4(6) . . ?
C321 C32 C323 107.7(6) . . ?
C322 C32 P31 113.3(5) . . ?
C321 C32 P31 112.1(5) . . ?
C323 C32 P31 106.8(5) . . ?
C313 C31 C311 107.6(6) . . ?
C313 C31 C312 109.6(6) . . ?
C311 C31 C312 107.3(6) . . ?
C313 C31 P31 111.9(5) . . ?
C311 C31 P31 106.4(5) . . ?
C312 C31 P31 113.8(5) . . ?
C36 C35 P32 112.9(5) . . ?
C25 C26 P22 112.5(5) . . ?
F43B F43A C4 62(5) . . ?
F43A F43B C4 90(5) . . ?
C341 C34 C343 110.9(6) . . ?
C341 C34 C342 107.1(6) . . ?
C343 C34 C342 107.1(6) . . ?
C341 C34 P32 114.2(5) . . ?
C343 C34 P32 110.2(5) . . ?
C342 C34 P32 107.0(5) . . ?
C15 C16 P12 113.8(5) . . ?
C26 C25 P21 114.8(5) . . ?
C242 C24 C241 110.5(6) . . ?
C242 C24 C243 107.3(6) . . ?
C241 C24 C243 106.5(6) . . ?
C242 C24 P22 111.6(5) . . ?
C241 C24 P22 114.0(5) . . ?
C243 C24 P22 106.4(5) . . ?
C132 C13 C131 111.0(6) . . ?
C132 C13 C133 107.7(6) . . ?
C131 C13 C133 107.3(6) . . ?
C132 C13 P12 113.1(5) . . ?
C131 C13 P12 109.5(5) . . ?
C133 C13 P12 108.0(5) . . ?
C212 C21 C213 108.7(7) . . ?
C212 C21 C211 107.9(6) . . ?
C213 C21 C211 110.4(7) . . ?
C212 C21 P22 106.9(5) . . ?
C213 C21 P22 109.8(5) . . ?
C211 C21 P22 113.0(6) . . ?
C333 C33 C332 109.7(6) . . ?
C333 C33 C331 108.1(6) . . ?
C332 C33 C331 107.1(6) . . ?
C333 C33 P32 107.6(5) . . ?
C332 C33 P32 113.0(5) . . ?
C331 C33 P32 111.2(5) . . ?
C16 C15 P11 112.9(5) . . ?
C112 C11 C111 108.9(8) . . ?
C112 C11 C113 106.2(7) . . ?
C111 C11 C113 108.9(8) . . ?
C112 C11 P11 107.5(6) . . ?
C111 C11 P11 113.8(6) . . ?
C113 C11 P11 111.3(7) . . ?
C142 C14 C141 107.5(7) . . ?
C142 C14 C143 109.5(7) . . ?
C141 C14 C143 106.5(6) . . ?
C142 C14 P12 114.3(5) . . ?
C141 C14 P12 108.0(5) . . ?
C143 C14 P12 110.8(5) . . ?
C231 C23 C233 108.2(7) . . ?
C231 C23 C232 109.9(7) . . ?
C233 C23 C232 106.8(7) . . ?
C231 C23 P21 114.7(6) . . ?
C233 C23 P21 106.9(6) . . ?
C232 C23 P21 110.0(5) . . ?
F41B F41A C4 52(6) . . ?
F41A F41B C4 104(9) . . ?
C122 C12 C123 109.5(8) . . ?
C122 C12 C121 106.6(7) . . ?
C123 C12 C121 107.5(7) . . ?
C122 C12 P11 108.1(6) . . ?
C123 C12 P11 111.5(6) . . ?
C121 C12 P11 113.6(7) . . ?
F41B C4 F43B 112(2) . . ?
F41B C4 F42 91(2) . . ?
F43B C4 F42 93.5(15) . . ?
F41B C4 F43A 107(3) . . ?
F43B C4 F43A 27.8(17) . . ?
F42 C4 F43A 121.2(15) . . ?
F41B C4 F41A 24(3) . . ?
F43B C4 F41A 109.6(19) . . ?
F42 C4 F41A 115.4(17) . . ?
F43A C4 F41A 94(2) . . ?
F41B C4 S4 120.4(19) . . ?
F43B C4 S4 120.0(15) . . ?
F42 C4 S4 111.6(10) . . ?
F43A C4 S4 106.2(17) . . ?
F41A C4 S4 106.8(15) . . ?
C94 O9 C92 108.7(12) . . ?
O9 C94 C95 108.0(12) . . ?
C94 C95 C91 98.8(12) . . ?
C91 C92 O9 107.4(15) . . ?
C92 C91 C95 108.2(16) . . ?
C85 C84 C81 99.2(10) . . ?
C85 O8 C82 104.8(12) . . ?
C82 C81 C84 97.6(10) . . ?
O8 C82 C81 113.7(13) . . ?
O8 C85 C84 109.9(13) . . ?
C5 C5 F52 129(6) 3_455 . ?
C5 C5 F51 126(6) 3_455 . ?
F52 C5 F51 97(3) . . ?
C5 C5 F53 111(5) 3_455 . ?
F52 C5 F53 91(2) . . ?
F51 C5 F53 93(2) . . ?
C5 C5 S5 6(3) 3_455 3_455 ?
F52 C5 S5 126(3) . 3_455 ?
F51 C5 S5 125(3) . 3_455 ?
F53 C5 S5 117(3) . 3_455 ?
O53 S5 O51 114.8(17) . . ?
O53 S5 O52 121.0(13) . . ?
O51 S5 O52 119.8(13) . . ?
O53 S5 C5 93.1(17) . 3_455 ?
O51 S5 C5 99(2) . 3_455 ?
O52 S5 C5 98.6(19) . 3_455 ?
O53 S5 S5 97.0(11) . 3_455 ?
O51 S5 S5 97.4(11) . 3_455 ?
O52 S5 S5 96.3(10) . 3_455 ?
C5 S5 S5 3.9(19) 3_455 3_455 ?
O61 O62 S6 101.5(15) 3_556 . ?
O61 O62 S6 62.8(12) 3_556 3_556 ?
S6 O62 S6 72.8(6) . 3_556 ?
O62 O61 S6 84.3(13) 3_556 . ?
O62 O61 S6 50.4(11) 3_556 3_556 ?
S6 O61 S6 66.2(6) . 3_556 ?
O62 S6 O61 117.0(8) . . ?
O62 S6 O63 116.1(7) . . ?
O61 S6 O63 112.9(7) . . ?
O62 S6 O62 107.2(6) . 3_556 ?
O61 S6 O62 32.9(5) . 3_556 ?
O63 S6 O62 93.8(7) . 3_556 ?
O62 S6 S6 58.1(6) . 3_556 ?
O61 S6 S6 67.3(5) . 3_556 ?
O63 S6 S6 114.1(6) . 3_556 ?
O62 S6 S6 49.2(5) 3_556 3_556 ?
O62 S6 O61 28.1(5) . 3_556 ?
O61 S6 O61 113.8(6) . 3_556 ?
O63 S6 O61 95.6(6) . 3_556 ?
O62 S6 O61 90.8(6) 3_556 3_556 ?
S6 S6 O61 46.6(4) 3_556 3_556 ?
O62 S6 C6 101.2(10) . . ?
O61 S6 C6 102.0(10) . . ?
O63 S6 C6 104.8(9) . . ?
O62 S6 C6 134.4(10) 3_556 . ?
S6 S6 C6 140.8(8) 3_556 . ?
O61 S6 C6 127.2(10) 3_556 . ?
F63 C6 F64 111(2) . . ?
F63 C6 F65 108.2(19) . . ?
F64 C6 F65 103.4(18) . . ?
F63 C6 S6 112.5(16) . . ?
F64 C6 S6 110.5(16) . . ?
F65 C6 S6 110.6(18) . . ?
C71 O7 C72 105.6(12) . . ?
O7 C71 C73 106.0(14) . . ?
C74 C72 O7 100.6(13) . . ?
C74 C73 C71 96.4(16) . . ?
C72 C74 C73 115.2(16) . . ?

loop_
_geom_bond_atom_site_label_1
_geom_bond_atom_site_label_2
_geom_bond_distance
_geom_bond_site_symmetry_2
_geom_bond_publ_flag
Ni3 S22 2.235(2) . ?
Ni3 S12 2.238(2) . ?
Ni3 P32 2.243(2) . ?
Ni3 P31 2.244(2) . ?
Ni2 C2 1.834(7) . ?
Ni2 S21 2.144(2) . ?
Ni2 P21 2.182(2) . ?
Ni2 P22 2.208(2) . ?
Ni1 C1 1.858(7) . ?
Ni1 S11 2.154(2) . ?
Ni1 P12 2.183(2) . ?
Ni1 P11 2.213(2) . ?
S12 C1 1.634(7) . ?
C2 S21 1.661(7) . ?
C2 S22 1.661(8) . ?
P32 C35 1.839(7) . ?
P32 C34 1.875(8) . ?
P32 C33 1.895(7) . ?
P31 C36 1.836(7) . ?
P31 C31 1.885(7) . ?
P31 C32 1.899(7) . ?
P21 C25 1.834(7) . ?
P21 C23 1.870(8) . ?
P21 C22 1.875(8) . ?
P11 C15 1.837(7) . ?
P11 C12 1.866(9) . ?
P11 C11 1.878(10) . ?
S11 C1 1.673(7) . ?
P22 C26 1.839(8) . ?
P22 C24 1.871(8) . ?
P22 C21 1.883(7) . ?
P12 C16 1.849(7) . ?
P12 C14 1.874(7) . ?
P12 C13 1.876(8) . ?
S4 O41 1.414(7) . ?
S4 O43 1.424(5) . ?
S4 O42 1.425(6) . ?
S4 C4 1.751(12) . ?
C36 C35 1.528(9) . ?
C22 C221 1.524(10) . ?
C22 C223 1.529(9) . ?
C22 C222 1.545(10) . ?
C323 C32 1.529(9) . ?
C32 C322 1.516(10) . ?
C32 C321 1.529(10) . ?
C31 C313 1.521(10) . ?
C31 C311 1.541(9) . ?
C31 C312 1.541(10) . ?
C343 C34 1.536(10) . ?
C333 C33 1.523(10) . ?
C26 C25 1.517(10) . ?
C342 C34 1.547(9) . ?
F43A F43B 0.67(5) . ?
F43A C4 1.43(4) . ?
F43B C4 1.27(3) . ?
C143 C14 1.541(10) . ?
C34 C341 1.521(10) . ?
C332 C33 1.527(10) . ?
C213 C21 1.513(11) . ?
C16 C15 1.519(9) . ?
C113 C11 1.564(11) . ?
C24 C242 1.524(10) . ?
C24 C241 1.543(10) . ?
C24 C243 1.558(10) . ?
C142 C14 1.526(10) . ?
C133 C13 1.538(9) . ?
C13 C132 1.521(10) . ?
C13 C131 1.531(10) . ?
C21 C212 1.510(10) . ?
C21 C211 1.538(10) . ?
C33 C331 1.542(10) . ?
C11 C112 1.505(11) . ?
C11 C111 1.517(11) . ?
C123 C12 1.540(11) . ?
C233 C23 1.526(11) . ?
C232 C23 1.529(11) . ?
C14 C141 1.536(10) . ?
F42 C4 1.308(14) . ?
C23 C231 1.516(11) . ?
F41A F41B 0.63(5) . ?
F41A C4 1.49(3) . ?
F41B C4 1.21(4) . ?
C12 C122 1.508(12) . ?
C12 C121 1.550(10) . ?
O9 C94 1.415(13) . ?
O9 C92 1.442(16) . ?
C94 C95 1.424(17) . ?
C95 C91 1.59(2) . ?
C92 C91 1.299(19) . ?
C84 C85 1.514(15) . ?
C84 C81 1.616(17) . ?
O8 C85 1.376(14) . ?
O8 C82 1.386(15) . ?
C81 C82 1.56(2) . ?
C5 C5 1.31(7) 3_455 ?
C5 F52 1.41(5) . ?
C5 F51 1.42(5) . ?
C5 F53 1.58(5) . ?
C5 S5 1.62(3) 3_455 ?
S5 O53 1.39(2) . ?
S5 O51 1.44(3) . ?
S5 O52 1.48(2) . ?
S5 C5 1.62(3) 3_455 ?
S5 S5 1.943(10) 3_455 ?
O62 O61 0.867(13) 3_556 ?
O62 S6 1.417(12) . ?
O62 S6 1.588(13) 3_556 ?
O63 S6 1.437(11) . ?
O61 O62 0.867(13) 3_556 ?
O61 S6 1.420(13) . ?
O61 S6 1.803(13) 3_556 ?
S6 O62 1.588(13) 3_556 ?
S6 S6 1.788(8) 3_556 ?
S6 O61 1.803(13) 3_556 ?
S6 C6 1.84(3) . ?
C6 F63 1.27(2) . ?
C6 F64 1.33(3) . ?
C6 F65 1.37(3) . ?
O7 C71 1.408(17) . ?
O7 C72 1.500(16) . ?
C71 C73 1.60(2) . ?
C72 C74 1.47(3) . ?
C73 C74 1.49(3) . ?
